data_4113785
loop_
_publ_author_name
'Stefanie Dehnen'
'Michael K. Brandmayer'

_publ_contact_author_email dehnen@achibm6.chemie.uni-karlsruhe.de
_publ_contact_author_fax 'Int + 721/608 7021'
_publ_contact_author_phone 'Int + 721/608 2850'
_publ_section_title
;
 Reactivity of Chalcogenostannate Compounds: Syntheses, Crystal
 Structures, and Electronic Properties of Novel Compounds Containing
 Discrete Ternary Anions [MII4(\m4-Se)(SnSe4)4]10- (MII = Zn, Mn)
;
_journal_name_full 'Journal of the American Chemical Society'
_journal_page_first 6618
_journal_page_last 6619
_journal_paper_doi 10.1021/ja029601b
_journal_volume 125
_journal_year 2003
_chemical_formula_sum 'C0.5 H34 K10 Mn4 O16.5 Se17 Sn4'
_chemical_formula_weight 2732.12
_chemical_name_systematic
; 
 ? 
;
_space_group_IT_number 92
_symmetry_cell_setting tetragonal
_symmetry_space_group_name_Hall 'P 4abw 2nw'
_symmetry_space_group_name_H-M 'P 41 21 2'
_atom_sites_solution_hydrogens geom
_atom_sites_solution_primary direct
_atom_sites_solution_secondary difmap
_audit_creation_method SHELXL-97
_cell_angle_alpha 90.00
_cell_angle_beta 90.00
_cell_angle_gamma 90.00
_cell_formula_units_Z 4
_cell_length_a 15.515(2)
_cell_length_b 15.515(2)
_cell_length_c 25.440(5)
_cell_measurement_temperature 203(2)
_cell_volume 6123.8(16)
_computing_structure_refinement 'SHELXL-97 (Sheldrick, 1997)'
_computing_structure_solution 'SHELXS-97 (Sheldrick, 1990)'
_diffrn_ambient_temperature 203(2)
_diffrn_measured_fraction_theta_full 0.988
_diffrn_measured_fraction_theta_max 0.988
_diffrn_radiation_monochromator graphite
_diffrn_radiation_source 'fine-focus sealed tube'
_diffrn_radiation_type AgK\a
_diffrn_radiation_wavelength 0.56087
_diffrn_reflns_av_R_equivalents 0.1264
_diffrn_reflns_av_sigmaI/netI 0.0633
_diffrn_reflns_limit_h_max 21
_diffrn_reflns_limit_h_min -20
_diffrn_reflns_limit_k_max 21
_diffrn_reflns_limit_k_min -19
_diffrn_reflns_limit_l_max 34
_diffrn_reflns_limit_l_min -34
_diffrn_reflns_number 52243
_diffrn_reflns_theta_full 22.58
_diffrn_reflns_theta_max 22.58
_diffrn_reflns_theta_min 1.46
_exptl_absorpt_coefficient_mu 6.976
_exptl_crystal_colour orange
_exptl_crystal_density_diffrn 3.004
_exptl_crystal_description 'truncated octahedron'
_exptl_crystal_F_000 5030
_exptl_crystal_size_max 0.6
_exptl_crystal_size_mid 0.6
_exptl_crystal_size_min 0.8
_refine_diff_density_max 0.102
_refine_diff_density_min -0.134
_refine_diff_density_rms 0.023
_refine_ls_abs_structure_details 'Flack H D (1983), Acta Cryst. A39, 876-881'
_refine_ls_abs_structure_Flack 0.01(3)
_refine_ls_extinction_method none
_refine_ls_goodness_of_fit_ref 1.065
_refine_ls_hydrogen_treatment mixed
_refine_ls_matrix_type full
_refine_ls_number_parameters 224
_refine_ls_number_reflns 8108
_refine_ls_number_restraints 0
_refine_ls_restrained_S_all 1.065
_refine_ls_R_factor_all 0.0868
_refine_ls_R_factor_gt 0.0614
_refine_ls_shift/su_max 1.016
_refine_ls_shift/su_mean 0.033
_refine_ls_structure_factor_coef Fsqd
_refine_ls_weighting_details 'calc w=1/[\s^2^(Fo^2^)+(0.0917P)^2^+0.0605P] where P=(Fo^2^+2Fc^2^)/3'
_refine_ls_weighting_scheme calc
_refine_ls_wR_factor_gt 0.1493
_refine_ls_wR_factor_ref 0.1617
_reflns_number_gt 6257
_reflns_number_total 8108
_reflns_threshold_expression >2sigma(I)
_cod_data_source_file ja029601bsi20021205_074523_2.cif
_cod_data_source_block K10Mn4Sn4Se17-compound_3
_cod_original_cell_volume 6123.5(17)
_cod_original_formula_sum 'C0.50 H34 K10 Mn4 O16.50 Se17 Sn4'
_cod_database_code 4113785

loop_
_symmetry_equiv_pos_as_xyz
'x, y, z'
'-x, -y, z+1/2'
'-y+1/2, x+1/2, z+1/4'
'y+1/2, -x+1/2, z+3/4'
'-x+1/2, y+1/2, -z+1/4'
'x+1/2, -y+1/2, -z+3/4'
'y, x, -z'
'-y, -x, -z+1/2'

loop_
_atom_site_label
_atom_site_type_symbol
_atom_site_fract_x
_atom_site_fract_y
_atom_site_fract_z
_atom_site_U_iso_or_equiv
_atom_site_adp_type
_atom_site_occupancy
_atom_site_symmetry_multiplicity
_atom_site_calc_flag
_atom_site_refinement_flags
Sn1 Sn 0.28803(6) 0.50134(5) 0.90321(3) 0.0631(3) Uani 1 1 d .
Sn2 Sn 0.07190(5) 0.29029(6) 1.08871(3) 0.0619(3) Uani 1 1 d .
Mn1 Mn 0.42281(12) 0.28624(14) 0.94551(7) 0.0628(5) Uani 1 1 d .
Mn2 Mn 0.15862(13) 0.28599(14) 0.93810(7) 0.0655(5) Uani 1 1 d .
Se1 Se 0.28658(8) 0.28658(8) 1.0000 0.0620(4) Uani 1 2 d S
Se2 Se 0.29045(12) 0.63353(9) 0.84605(5) 0.0779(4) Uani 1 1 d .
Se3 Se 0.25546(11) 0.55297(9) 0.99531(5) 0.0744(4) Uani 1 1 d .
Se4 Se -0.06344(9) 0.29410(12) 1.14343(5) 0.0793(4) Uani 1 1 d .
Se5 Se 0.02419(8) 0.31275(9) 0.99489(4) 0.0667(4) Uani 1 1 d .
Se6 Se 0.17745(9) 0.39914(9) 0.86580(4) 0.0680(4) Uani 1 1 d .
Se7 Se 0.13858(9) 0.14515(9) 1.10632(5) 0.0679(4) Uani 1 1 d .
Se8 Se 0.43582(9) 0.43418(9) 0.89959(5) 0.0698(4) Uani 1 1 d .
Se9 Se 0.16286(8) 0.41411(8) 1.12076(4) 0.0641(4) Uani 1 1 d .
K1 K 0.0500(2) 0.0500(2) 1.0000 0.0879(13) Uani 1 2 d S
K2 K 0.2588(2) 0.2318(2) 0.79525(11) 0.0798(8) Uani 1 1 d .
K3 K 0.0426(3) 0.5276(3) 1.02525(15) 0.0939(10) Uani 1 1 d .
K4A K 0.2904(6) 0.4344(6) 0.7131(3) 0.0791(17) Uiso 0.50 1 d P
K4B K 0.2906(9) 0.4565(9) 0.7261(5) 0.113(3) Uiso 0.50 1 d P
K5A K -0.0440(7) 0.7784(8) 0.8247(4) 0.098(2) Uiso 0.50 1 d P
K5B K -0.0649(14) 0.7522(13) 0.8321(8) 0.168(7) Uiso 0.50 1 d P
K6A K -0.0208(12) 0.9257(13) 0.7438(7) 0.086(4) Uiso 0.25 1 d P
K6B K -0.0006(15) 0.9494(15) 0.7469(10) 0.109(7) Uiso 0.25 1 d P
O1 O -0.0998(8) 0.1464(8) 0.9697(4) 0.086(3) Uiso 1 1 d .
O2 O -0.0867(13) -0.0623(13) 1.0036(11) 0.080(5) Uiso 0.50 1 d P
O3 O -0.0653(10) 0.6674(10) 0.9953(6) 0.110(4) Uiso 1 1 d .
O4 O 0.0137(11) 0.5254(11) 0.9162(6) 0.118(4) Uiso 1 1 d .
O5 O 0.2800(10) 0.2621(9) 0.6896(5) 0.104(3) Uiso 1 1 d .
O6A O 0.364(2) 0.0499(19) 0.7458(11) 0.094(7) Uiso 0.50 1 d P
O6B O -0.0735(19) 0.6615(19) 0.7460(11) 0.090(7) Uiso 0.50 1 d P
O7A O -0.023(3) 0.868(3) 0.7335(13) 0.064(7) Uiso 0.25 1 d P
O7B O 0.144(3) 0.069(3) 0.7667(14) 0.074(8) Uiso 0.25 1 d P
O8A O 0.0754(12) 0.6769(12) 0.8812(7) 0.070(4) Uiso 0.50 1 d P
O8B O 0.074(2) 0.712(3) 0.8457(13) 0.123(9) Uiso 0.50 1 d P
O9A O 0.0707(18) -0.1027(18) 0.8722(11) 0.092(7) Uiso 0.50 1 d P
O9B O 0.067(2) -0.093(2) 0.8954(15) 0.116(10) Uiso 0.50 1 d P
O10 O 0.109(3) 0.796(3) 0.7508(19) 0.090(11) Uiso 0.25 1 d P
C1 C 0.201(4) 0.815(4) 0.740(2) 0.083(16) Uiso 0.25 1 d P

loop_
_atom_site_aniso_label
_atom_site_aniso_U_11
_atom_site_aniso_U_22
_atom_site_aniso_U_33
_atom_site_aniso_U_23
_atom_site_aniso_U_13
_atom_site_aniso_U_12
Sn1 0.0683(5) 0.0623(5) 0.0588(4) 0.0006(3) 0.0008(3) 0.0023(4)
Sn2 0.0622(5) 0.0677(5) 0.0559(4) -0.0007(3) 0.0001(3) -0.0021(4)
Mn1 0.0649(10) 0.0643(10) 0.0592(8) -0.0008(7) -0.0020(7) 0.0010(8)
Mn2 0.0669(10) 0.0676(10) 0.0620(8) 0.0002(7) -0.0016(7) -0.0026(9)
Se1 0.0635(5) 0.0635(5) 0.0590(7) 0.0002(4) -0.0002(4) 0.0010(7)
Se2 0.1008(10) 0.0699(7) 0.0628(6) 0.0054(5) 0.0059(6) 0.0075(7)
Se3 0.0983(10) 0.0649(7) 0.0601(6) 0.0007(5) 0.0025(6) 0.0077(6)
Se4 0.0679(7) 0.0994(10) 0.0708(7) -0.0113(6) 0.0092(5) -0.0104(7)
Se5 0.0650(7) 0.0775(8) 0.0575(6) -0.0011(5) -0.0023(4) 0.0002(5)
Se6 0.0711(7) 0.0702(7) 0.0627(6) 0.0034(5) -0.0049(5) -0.0020(5)
Se7 0.0710(7) 0.0660(7) 0.0666(6) 0.0030(5) 0.0024(5) -0.0022(5)
Se8 0.0647(7) 0.0656(7) 0.0793(7) 0.0049(5) 0.0034(5) -0.0007(5)
Se9 0.0642(7) 0.0691(7) 0.0589(6) -0.0051(4) 0.0021(4) -0.0039(5)
K1 0.0868(19) 0.0868(19) 0.090(3) 0.0053(18) -0.0053(18) -0.014(2)
K2 0.0829(19) 0.090(2) 0.0669(13) 0.0082(13) 0.0024(12) 0.0025(15)
K3 0.114(3) 0.0759(19) 0.092(2) -0.0077(16) -0.0204(19) 0.0035(19)

loop_
_atom_type_symbol
_atom_type_description
_atom_type_scat_dispersion_real
_atom_type_scat_dispersion_imag
_atom_type_scat_source
C C 0.0015 0.0009 'International Tables Vol C Tables 4.2.6.8 and 6.1.1.4'
H H 0.0000 0.0000 'International Tables Vol C Tables 4.2.6.8 and 6.1.1.4'
O O 0.0056 0.0036 'International Tables Vol C Tables 4.2.6.8 and 6.1.1.4'
K K 0.1399 0.1562 'International Tables Vol C Tables 4.2.6.8 and 6.1.1.4'
Mn Mn 0.2704 0.4681 'International Tables Vol C Tables 4.2.6.8 and 6.1.1.4'
Se Se 0.2367 1.4831 'International Tables Vol C Tables 4.2.6.8 and 6.1.1.4'
Sn Sn -1.1587 0.9299 'International Tables Vol C Tables 4.2.6.8 and 6.1.1.4'
S S 0.0826 0.0763 'International Tables Vol C Tables 4.2.6.8 and 6.1.1.4'

loop_
_geom_angle_atom_site_label_1
_geom_angle_atom_site_label_2
_geom_angle_atom_site_label_3
_geom_angle
_geom_angle_site_symmetry_1
_geom_angle_site_symmetry_3
Se2 Sn1 Se8 107.61(6) . .
Se2 Sn1 Se6 107.73(6) . .
Se8 Sn1 Se6 110.19(5) . .
Se2 Sn1 Se3 106.30(5) . .
Se8 Sn1 Se3 110.30(6) . .
Se6 Sn1 Se3 114.39(6) . .
Se2 Sn1 K6A 97.7(3) . 6_566
Se8 Sn1 K6A 58.8(3) . 6_566
Se6 Sn1 K6A 154.6(3) . 6_566
Se3 Sn1 K6A 57.8(3) . 6_566
Se7 Sn2 Se9 113.21(5) . .
Se7 Sn2 Se4 105.37(6) . .
Se9 Sn2 Se4 105.67(5) . .
Se7 Sn2 Se5 114.35(5) . .
Se9 Sn2 Se5 111.42(5) . .
Se4 Sn2 Se5 105.96(6) . .
Se7 Sn2 K2 59.36(6) . 7_557
Se9 Sn2 K2 59.50(6) . 7_557
Se4 Sn2 K2 96.62(7) . 7_557
Se5 Sn2 K2 157.37(7) . 7_557
Se7 Sn2 K3 158.56(8) . .
Se9 Sn2 K3 59.87(7) . .
Se4 Sn2 K3 96.06(9) . .
Se5 Sn2 K3 57.58(6) . .
K2 Sn2 K3 119.28(8) 7_557 .
Se1 Mn1 Se9 108.63(9) . 7_557
Se1 Mn1 Se3 109.69(7) . 7_557
Se9 Mn1 Se3 106.84(8) 7_557 7_557
Se1 Mn1 Se8 108.15(8) . .
Se9 Mn1 Se8 111.81(8) 7_557 .
Se3 Mn1 Se8 111.69(9) 7_557 .
Se1 Mn1 K6A 108.8(3) . 3_655
Se9 Mn1 K6A 142.6(3) 7_557 3_655
Se3 Mn1 K6A 59.7(3) 7_557 3_655
Se8 Mn1 K6A 55.1(3) . 3_655
Se1 Mn1 K6B 103.3(3) . 3_655
Se9 Mn1 K6B 147.8(4) 7_557 3_655
Se3 Mn1 K6B 65.1(4) 7_557 3_655
Se8 Mn1 K6B 52.1(4) . 3_655
K6A Mn1 K6B 6.9(4) 3_655 3_655
Se1 Mn2 Se6 110.77(9) . .
Se1 Mn2 Se7 109.97(8) . 7_557
Se6 Mn2 Se7 107.75(8) . 7_557
Se1 Mn2 Se5 106.60(7) . .
Se6 Mn2 Se5 112.69(9) . .
Se7 Mn2 Se5 109.04(9) 7_557 .
Se1 Mn2 K2 104.97(8) . .
Se6 Mn2 K2 56.80(7) . .
Se7 Mn2 K2 56.53(7) 7_557 .
Se5 Mn2 K2 148.33(9) . .
Mn1 Se1 Mn1 107.72(11) 7_557 .
Mn1 Se1 Mn2 110.01(7) 7_557 .
Mn1 Se1 Mn2 108.32(6) . .
Mn1 Se1 Mn2 108.31(6) 7_557 7_557
Mn1 Se1 Mn2 110.01(7) . 7_557
Mn2 Se1 Mn2 112.37(12) . 7_557
Sn1 Se2 K5B 97.1(3) . 6_566
Sn1 Se2 K5A 89.78(19) . 6_566
K5B Se2 K5A 8.8(4) 6_566 6_566
Sn1 Se3 Mn1 104.93(6) . 7_557
Sn1 Se3 K3 111.35(8) . .
Mn1 Se3 K3 87.62(9) 7_557 .
Sn1 Se3 K2 128.66(7) . 3
Mn1 Se3 K2 120.21(8) 7_557 3
K3 Se3 K2 94.59(9) . 3
Sn1 Se3 K6A 84.6(3) . 6_566
Mn1 Se3 K6A 81.0(3) 7_557 6_566
K3 Se3 K6A 162.5(3) . 6_566
K2 Se3 K6A 80.0(4) 3 6_566
Sn1 Se3 K6B 81.1(4) . 6_566
Mn1 Se3 K6B 77.0(4) 7_557 6_566
K3 Se3 K6B 162.5(4) . 6_566
K2 Se3 K6B 86.1(4) 3 6_566
K6A Se3 K6B 6.2(5) 6_566 6_566
Sn2 Se5 Mn2 105.75(6) . .
Sn2 Se5 K3 84.08(7) . .
Mn2 Se5 K3 102.45(11) . .
Sn1 Se6 Mn2 103.75(6) . .
Sn1 Se6 K3 123.67(9) . 4_454
Mn2 Se6 K3 126.30(9) . 4_454
Sn1 Se6 K2 115.26(8) . .
Mn2 Se6 K2 84.15(8) . .
K3 Se6 K2 95.69(11) 4_454 .
Sn2 Se7 Mn2 102.45(6) . 7_557
Sn2 Se7 K1 94.67(5) . .
Mn2 Se7 K1 92.64(8) 7_557 .
Sn2 Se7 K2 80.87(7) . 7_557
Mn2 Se7 K2 84.39(8) 7_557 7_557
K1 Se7 K2 173.95(10) . 7_557
Sn1 Se8 Mn1 106.24(7) . .
Sn1 Se8 K6B 110.2(4) . 3_655
Mn1 Se8 K6B 88.6(4) . 3_655
Sn1 Se8 K6A 118.6(4) . 3_655
Mn1 Se8 K6A 84.8(3) . 3_655
K6B Se8 K6A 8.5(5) 3_655 3_655
Sn1 Se8 K6B 90.9(4) . 6_566
Mn1 Se8 K6B 98.4(4) . 6_566
K6B Se8 K6B 19.8(8) 3_655 6_566
K6A Se8 K6B 28.3(6) 3_655 6_566
Sn1 Se8 K6A 83.7(3) . 6_566
Mn1 Se8 K6A 102.3(3) . 6_566
K6B Se8 K6A 27.3(6) 3_655 6_566
K6A Se8 K6A 35.8(7) 3_655 6_566
K6B Se8 K6A 7.5(5) 6_566 6_566
Sn2 Se9 Mn1 104.27(6) . 7_557
Sn2 Se9 K2 80.73(7) . 7_557
Mn1 Se9 K2 102.52(8) 7_557 7_557
Sn2 Se9 K3 82.06(8) . .
Mn1 Se9 K3 85.15(10) 7_557 .
K2 Se9 K3 162.42(10) 7_557 .
O2 K1 O2 11.8(9) 7_557 .
O2 K1 O1 83.1(6) 7_557 .
O2 K1 O1 73.4(6) . .
O2 K1 O1 73.4(6) 7_557 7_557
O2 K1 O1 83.1(6) . 7_557
O1 K1 O1 156.5(5) . 7_557
O2 K1 Se7 128.6(6) 7_557 .
O2 K1 Se7 124.4(6) . .
O1 K1 Se7 108.5(2) . .
O1 K1 Se7 85.8(2) 7_557 .
O2 K1 Se7 124.4(6) 7_557 7_557
O2 K1 Se7 128.6(6) . 7_557
O1 K1 Se7 85.8(2) . 7_557
O1 K1 Se7 108.5(2) 7_557 7_557
Se7 K1 Se7 106.60(15) . 7_557
O2 K1 K4B 50.1(5) 7_557 6_456
O2 K1 K4B 38.4(5) . 6_456
O1 K1 K4B 41.6(3) . 6_456
O1 K1 K4B 117.1(3) 7_557 6_456
Se7 K1 K4B 107.08(19) . 6_456
Se7 K1 K4B 124.23(18) 7_557 6_456
O2 K1 K4B 38.4(5) 7_557 3_545
O2 K1 K4B 50.1(5) . 3_545
O1 K1 K4B 117.1(3) . 3_545
O1 K1 K4B 41.6(3) 7_557 3_545
Se7 K1 K4B 124.23(18) . 3_545
Se7 K1 K4B 107.08(19) 7_557 3_545
K4B K1 K4B 88.5(4) 6_456 3_545
O2 K1 K4A 43.8(5) 7_557 3_545
O2 K1 K4A 55.7(5) . 3_545
O1 K1 K4A 119.6(3) . 3_545
O1 K1 K4A 40.8(3) 7_557 3_545
Se7 K1 K4A 125.69(11) . 3_545
Se7 K1 K4A 100.88(13) 7_557 3_545
K4B K1 K4A 93.9(3) 6_456 3_545
K4B K1 K4A 6.58(19) 3_545 3_545
O2 K1 K4A 55.7(5) 7_557 6_456
O2 K1 K4A 43.8(5) . 6_456
O1 K1 K4A 40.8(3) . 6_456
O1 K1 K4A 119.6(3) 7_557 6_456
Se7 K1 K4A 100.88(13) . 6_456
Se7 K1 K4A 125.69(11) 7_557 6_456
K4B K1 K4A 6.58(19) 6_456 6_456
K4B K1 K4A 93.9(3) 3_545 6_456
K4A K1 K4A 99.5(3) 3_545 6_456
O5 K2 O1 70.9(4) . 6_556
O5 K2 O6B 75.1(6) . 8_656
O1 K2 O6B 100.2(6) 6_556 8_656
O5 K2 O7B 88.8(7) . .
O1 K2 O7B 155.1(7) 6_556 .
O6B K2 O7B 59.5(9) 8_656 .
O5 K2 Se7 149.1(3) . 7_557
O1 K2 Se7 139.8(2) 6_556 7_557
O6B K2 Se7 97.2(5) 8_656 7_557
O7B K2 Se7 62.4(7) . 7_557
O5 K2 Se9 125.8(3) . 7_557
O1 K2 Se9 75.7(2) 6_556 7_557
O6B K2 Se9 70.3(5) 8_656 7_557
O7B K2 Se9 107.1(7) . 7_557
Se7 K2 Se9 76.68(7) 7_557 7_557
O5 K2 Se6 115.5(3) . .
O1 K2 Se6 81.6(2) 6_556 .
O6B K2 Se6 169.0(5) 8_656 .
O7B K2 Se6 121.2(7) . .
Se7 K2 Se6 75.08(7) 7_557 .
Se9 K2 Se6 99.91(9) 7_557 .
O5 K2 Se3 75.0(3) . 4_454
O1 K2 Se3 127.7(3) 6_556 4_454
O6B K2 Se3 107.8(5) 8_656 4_454
O7B K2 Se3 55.9(8) . 4_454
Se7 K2 Se3 79.31(8) 7_557 4_454
Se9 K2 Se3 155.39(11) 7_557 4_454
Se6 K2 Se3 78.85(8) . 4_454
O5 K2 K4A 46.1(3) . .
O1 K2 K4A 45.4(3) 6_556 .
O6B K2 K4A 116.0(6) 8_656 .
O7B K2 K4A 127.1(7) . .
Se7 K2 K4A 145.67(17) 7_557 .
Se9 K2 K4A 120.97(17) 7_557 .
Se6 K2 K4A 72.98(15) . .
Se3 K2 K4A 82.50(15) 4_454 .
O5 K2 Sn2 146.8(3) . 7_557
O1 K2 Sn2 114.7(2) 6_556 7_557
O6B K2 Sn2 71.7(5) 8_656 7_557
O7B K2 Sn2 74.8(7) . 7_557
Se7 K2 Sn2 39.77(4) 7_557 7_557
Se9 K2 Sn2 39.77(4) 7_557 7_557
Se6 K2 Sn2 97.65(7) . 7_557
Se3 K2 Sn2 115.69(9) 4_454 7_557
K4A K2 Sn2 158.12(17) . 7_557
O5 K2 K4B 52.9(4) . .
O1 K2 K4B 43.5(3) 6_556 .
O6B K2 K4B 121.8(6) 8_656 .
O7B K2 K4B 132.2(7) . .
Se7 K2 K4B 140.7(2) 7_557 .
Se9 K2 K4B 118.1(2) 7_557 .
Se6 K2 K4B 66.8(2) . .
Se3 K2 K4B 84.3(2) 4_454 .
K4A K2 K4B 6.8(2) . .
Sn2 K2 K4B 152.8(2) 7_557 .
O5 K2 Mn2 152.9(3) . .
O1 K2 Mn2 105.7(2) 6_556 .
O6B K2 Mn2 131.0(5) 8_656 .
O7B K2 Mn2 98.9(7) . .
Se7 K2 Mn2 39.08(5) 7_557 .
Se9 K2 Mn2 76.85(7) 7_557 .
Se6 K2 Mn2 39.05(5) . .
Se3 K2 Mn2 87.89(8) 4_454 .
K4A K2 Mn2 111.82(16) . .
Sn2 K2 Mn2 59.88(5) 7_557 .
K4B K2 Mn2 105.4(2) . .
O4 K3 O3 69.5(5) . .
O4 K3 O6A 71.3(6) . 6_456
O3 K3 O6A 73.7(6) . 6_456
O4 K3 Se6 136.1(4) . 3
O3 K3 Se6 79.4(3) . 3
O6A K3 Se6 128.8(6) 6_456 3
O4 K3 Se3 86.3(4) . .
O3 K3 Se3 115.0(4) . .
O6A K3 Se3 151.7(6) 6_456 .
Se6 K3 Se3 79.34(10) 3 .
O4 K3 Se5 75.7(4) . .
O3 K3 Se5 129.1(3) . .
O6A K3 Se5 60.4(6) 6_456 .
Se6 K3 Se5 147.09(13) 3 .
Se3 K3 Se5 98.19(11) . .
O4 K3 Se9 139.2(4) . .
O3 K3 Se9 151.1(3) . .
O6A K3 Se9 113.7(5) 6_456 .
Se6 K3 Se9 74.58(8) 3 .
Se3 K3 Se9 72.55(9) . .
Se5 K3 Se9 73.43(8) . .
O4 K3 Sn2 113.6(4) . .
O3 K3 Sn2 150.1(4) . .
O6A K3 Sn2 79.3(5) 6_456 .
Se6 K3 Sn2 108.81(10) 3 .
Se3 K3 Sn2 94.90(10) . .
Se5 K3 Sn2 38.34(5) . .
Se9 K3 Sn2 38.07(5) . .
O4 K3 K4B 73.9(4) . 3
O3 K3 K4B 36.3(4) . 3
O6A K3 K4B 109.0(6) 6_456 3
Se6 K3 K4B 62.83(18) 3 3
Se3 K3 K4B 79.7(2) . 3
Se5 K3 K4B 149.6(2) . 3
Se9 K3 K4B 132.6(2) . 3
Sn2 K3 K4B 170.6(2) . 3
O4 K3 K4A 70.6(4) . 3
O3 K3 K4A 40.8(3) . 3
O6A K3 K4A 112.0(6) 6_456 3
Se6 K3 K4A 65.59(13) 3 3
Se3 K3 K4A 74.56(15) . 3
Se5 K3 K4A 145.88(16) . 3
Se9 K3 K4A 131.93(16) . 3
Sn2 K3 K4A 168.63(17) . 3
K4B K3 K4A 6.11(19) 3 3
O4 K3 K5B 97.8(4) . 3
O3 K3 K5B 76.0(4) . 3
O6A K3 K5B 27.5(6) 6_456 3
Se6 K3 K5B 104.1(3) 3 3
Se3 K3 K5B 169.0(3) . 3
Se5 K3 K5B 73.2(3) . 3
Se9 K3 K5B 98.1(3) . 3
Sn2 K3 K5B 74.1(3) . 3
K4B K3 K5B 111.2(3) 3 3
K4A K3 K5B 116.4(3) 3 3
O4 K3 K2 102.7(4) . 3
O3 K3 K2 83.9(3) . 3
O6A K3 K2 157.5(6) 6_456 3
Se6 K3 K2 42.18(7) 3 3
Se3 K3 K2 42.95(7) . 3
Se5 K3 K2 140.53(14) . 3
Se9 K3 K2 85.34(9) . 3
Sn2 K3 K2 121.99(10) . 3
K4B K3 K2 49.20(18) 3 3
K4A K3 K2 47.02(12) 3 3
K5B K3 K2 144.1(3) 3 3
O9B K4A O1 88.6(9) 4_554 6_556
O9B K4A O8A 86.6(10) 4_554 4_454
O1 K4A O8A 149.0(6) 6_556 4_454
O9B K4A O5 83.3(9) 4_554 .
O1 K4A O5 74.0(5) 6_556 .
O8A K4A O5 75.0(6) 4_454 .
O9B K4A O9A 10.8(10) 4_554 4_554
O1 K4A O9A 97.7(7) 6_556 4_554
O8A K4A O9A 75.8(7) 4_454 4_554
O5 K4A O9A 80.2(7) . 4_554
O9B K4A O2 74.3(10) 4_554 6_556
O1 K4A O2 73.6(6) 6_556 6_556
O8A K4A O2 133.6(7) 4_454 6_556
O5 K4A O2 140.8(6) . 6_556
O9A K4A O2 82.7(8) 4_554 6_556
O9B K4A O3 132.6(10) 4_554 4_454
O1 K4A O3 123.8(5) 6_556 4_454
O8A K4A O3 80.2(5) 4_454 4_454
O5 K4A O3 134.7(6) . 4_454
O9A K4A O3 129.1(7) 4_554 4_454
O2 K4A O3 82.5(5) 6_556 4_454
O9B K4A O8B 68.7(11) 4_554 4_454
O1 K4A O8B 143.1(8) 6_556 4_454
O8A K4A O8B 18.0(7) 4_454 4_454
O5 K4A O8B 74.7(7) . 4_454
O9A K4A O8B 57.9(9) 4_554 4_454
O2 K4A O8B 123.4(9) 6_556 4_454
O3 K4A O8B 92.3(8) 4_454 4_454
O9B K4A K2 117.7(9) 4_554 .
O1 K4A K2 49.8(3) 6_556 .
O8A K4A K2 106.8(5) 4_454 .
O5 K4A K2 46.2(3) . .
O9A K4A K2 119.9(6) 4_554 .
O2 K4A K2 119.5(6) 6_556 .
O3 K4A K2 109.7(4) 4_454 .
O8B K4A K2 115.1(7) 4_454 .
O9B K4A K5A 54.4(9) 4_554 4_454
O1 K4A K5A 142.7(4) 6_556 4_454
O8A K4A K5A 46.2(4) 4_454 4_454
O5 K4A K5A 103.0(4) . 4_454
O9A K4A K5A 46.3(6) 4_554 4_454
O2 K4A K5A 89.8(6) 6_556 4_454
O3 K4A K5A 85.3(4) 4_454 4_454
O8B K4A K5A 33.7(7) 4_454 4_454
K2 K4A K5A 147.8(3) . 4_454
O9B K4A K5B 62.0(9) 4_554 4_454
O1 K4A K5B 149.6(5) 6_556 4_454
O8A K4A K5B 44.6(5) 4_454 4_454
O5 K4A K5B 107.9(5) . 4_454
O9A K4A K5B 54.2(7) 4_554 4_454
O2 K4A K5B 89.7(6) 6_556 4_454
O3 K4A K5B 77.3(5) 4_454 4_454
O8B K4A K5B 35.2(7) 4_454 4_454
K2 K4A K5B 150.3(4) . 4_454
K5A K4A K5B 8.1(3) 4_454 4_454
O9B K4A K1 56.8(9) 4_554 4_554
O1 K4A K1 43.6(3) 6_556 4_554
O8A K4A K1 143.4(5) 4_454 4_554
O5 K4A K1 99.4(4) . 4_554
O9A K4A K1 67.7(6) 4_554 4_554
O2 K4A K1 41.4(4) 6_556 4_554
O3 K4A K1 122.3(4) 4_454 4_554
O8B K4A K1 125.5(7) 4_454 4_554
K2 K4A K1 92.82(18) . 4_554
K5A K4A K1 103.0(3) 4_454 4_554
K5B K4A K1 107.9(4) 4_454 4_554
O2 K4B O3 95.3(7) 6_556 4_454
O2 K4B O1 79.0(7) 6_556 6_556
O3 K4B O1 138.5(7) 4_454 6_556
O2 K4B O9B 75.4(10) 6_556 4_554
O3 K4B O9B 135.1(10) 4_454 4_554
O1 K4B O9B 83.7(9) 6_556 4_554
O2 K4B O8A 134.2(8) 6_556 4_454
O3 K4B O8A 80.1(6) 4_454 4_454
O1 K4B O8A 132.4(7) 6_556 4_454
O9B K4B O8A 76.5(9) 4_554 4_454
O2 K4B O2 1.5(10) 6_556 4_554
O3 K4B O2 94.3(6) 4_454 4_554
O1 K4B O2 79.0(6) 6_556 4_554
O9B K4B O2 77.0(10) 4_554 4_554
O8A K4B O2 135.2(7) 4_454 4_554
O2 K4B O9A 82.2(8) 6_556 4_554
O3 K4B O9A 129.2(8) 4_454 4_554
O1 K4B O9A 91.1(7) 6_556 4_554
O9B K4B O9A 9.2(9) 4_554 4_554
O8A K4B O9A 67.4(7) 4_454 4_554
O2 K4B O9A 83.8(8) 4_554 4_554
O2 K4B O5 135.1(7) 6_556 .
O3 K4B O5 129.6(7) 4_454 .
O1 K4B O5 67.7(5) 6_556 .
O9B K4B O5 71.9(9) 4_554 .
O8A K4B O5 65.2(5) 4_454 .
O2 K4B O5 136.1(7) 4_554 .
O9A K4B O5 69.7(6) 4_554 .
O2 K4B K2 124.7(7) 6_556 .
O3 K4B K2 113.5(5) 4_454 .
O1 K4B K2 47.9(3) 6_556 .
O9B K4B K2 107.3(9) 4_554 .
O8A K4B K2 97.9(5) 4_454 .
O2 K4B K2 124.3(6) 4_554 .
O9A K4B K2 108.8(6) 4_554 .
O5 K4B K2 43.9(3) . .
O2 K4B K1 41.6(5) 6_556 4_554
O3 K4B K1 135.7(6) 4_454 4_554
O1 K4B K1 44.7(3) 6_556 4_554
O9B K4B K1 57.4(8) 4_554 4_554
O8A K4B K1 133.7(5) 4_454 4_554
O2 K4B K1 42.4(4) 4_554 4_554
O9A K4B K1 66.6(6) 4_554 4_554
O5 K4B K1 94.1(4) . 4_554
K2 K4B K1 92.0(3) . 4_554
O2 K4B K5B 91.4(7) 6_556 4_454
O3 K4B K5B 78.1(5) 4_454 4_454
O1 K4B K5B 142.4(6) 6_556 4_454
O9B K4B K5B 58.8(9) 4_554 4_454
O8A K4B K5B 42.8(5) 4_454 4_454
O2 K4B K5B 92.4(6) 4_554 4_454
O9A K4B K5B 51.5(6) 4_554 4_454
O5 K4B K5B 97.0(5) . 4_454
K2 K4B K5B 138.5(5) . 4_454
K1 K4B K5B 106.8(4) 4_554 4_454
O2 K4B K5A 90.7(7) 6_556 4_454
O3 K4B K5A 85.8(5) 4_454 4_454
O1 K4B K5A 134.8(5) 6_556 4_454
O9B K4B K5A 51.2(8) 4_554 4_454
O8A K4B K5A 43.7(4) 4_454 4_454
O2 K4B K5A 91.8(6) 4_554 4_454
O9A K4B K5A 43.7(6) 4_554 4_454
O5 K4B K5A 92.2(4) . 4_454
K2 K4B K5A 135.2(4) . 4_454
K1 K4B K5A 101.2(3) 4_554 4_454
K5B K4B K5A 7.8(3) 4_454 4_454
K5B K5A O8B 93(3) . .
K5B K5A O7B 123(3) . 8_566
O8B K5A O7B 124.0(14) . 8_566
K5B K5A O7A 137(3) . .
O8B K5A O7A 110.6(13) . .
O7B K5A O7A 15.8(10) 8_566 .
K5B K5A O6B 70(3) . .
O8B K5A O6B 90.3(12) . .
O7B K5A O6B 68.7(11) 8_566 .
O7A K5A O6B 74.6(10) . .
K5B K5A O9A 135(3) . 1_565
O8B K5A O9A 71.1(12) . 1_565
O7B K5A O9A 99.8(12) 8_566 1_565
O7A K5A O9A 87.6(11) . 1_565
O6B K5A O9A 148.0(10) . 1_565
K5B K5A O8A 79(3) . .
O8B K5A O8A 19.2(10) . .
O7B K5A O8A 143.0(11) 8_566 .
O7A K5A O8A 129.8(10) . .
O6B K5A O8A 96.5(8) . .
O9A K5A O8A 74.6(7) 1_565 .
K5B K5A O6A 68(3) . 8_566
O8B K5A O6A 79.2(12) . 8_566
O7B K5A O6A 78.2(11) 8_566 8_566
O7A K5A O6A 82.0(10) . 8_566
O6B K5A O6A 11.6(7) . 8_566
O9A K5A O6A 142.6(10) 1_565 8_566
O8A K5A O6A 84.9(8) . 8_566
K5B K5A O10 137(3) . .
O8B K5A O10 62.4(13) . .
O7B K5A O10 62.1(13) 8_566 .
O7A K5A O10 48.2(12) . .
O6B K5A O10 74.9(11) . .
O9A K5A O10 73.4(12) 1_565 .
O8A K5A O10 81.6(10) . .
O6A K5A O10 72.9(11) 8_566 .
K5B K5A K6A 147(3) . .
O8B K5A K6A 114.7(11) . .
O7B K5A K6A 25.5(10) 8_566 .
O7A K5A K6A 17.0(8) . .
O6B K5A K6A 91.3(8) . .
O9A K5A K6A 74.4(7) 1_565 .
O8A K5A K6A 132.4(7) . .
O6A K5A K6A 99.0(7) 8_566 .
O10 K5A K6A 55.4(10) . .
K5B K5A O9B 126(3) . 1_565
O8B K5A O9B 72.8(12) . 1_565
O7B K5A O9B 106.9(12) 8_566 1_565
O7A K5A O9B 95.7(11) . 1_565
O6B K5A O9B 156.4(10) . 1_565
O9A K5A O9B 9.5(8) 1_565 1_565
O8A K5A O9B 73.0(8) . 1_565
O6A K5A O9B 149.1(10) 8_566 1_565
O10 K5A O9B 82.6(12) . 1_565
K6A K5A O9B 81.4(8) . 1_565
K5B K5A K6B 153(3) . .
O8B K5A K6B 110.5(12) . .
O7B K5A K6B 32.6(11) 8_566 .
O7A K5A K6B 22.6(9) . .
O6B K5A K6B 97.2(8) . .
O9A K5A K6B 67.3(7) 1_565 .
O8A K5A K6B 127.3(7) . .
O6A K5A K6B 104.2(8) 8_566 .
O10 K5A K6B 53.9(10) . .
K6A K5A K6B 7.1(5) . .
O9B K5A K6B 74.5(8) 1_565 .
K5A K5B O8B 72(3) . .
K5A K5B O6B 98(3) . .
O8B K5B O6B 91.6(13) . .
K5A K5B O6A 101(3) . 8_566
O8B K5B O6A 81.1(13) . 8_566
O6B K5B O6A 12.3(8) . 8_566
K5A K5B O8A 90(3) . .
O8B K5B O8A 21.3(9) . .
O6B K5B O8A 101.1(10) . .
O6A K5B O8A 89.0(10) 8_566 .
K5A K5B O7B 48(3) . 8_566
O8B K5B O7B 107.4(15) . 8_566
O6B K5B O7B 65.4(11) . 8_566
O6A K5B O7B 75.1(11) 8_566 8_566
O8A K5B O7B 128.8(12) . 8_566
K5A K5B O7A 36(3) . .
O8B K5B O7A 94.8(13) . .
O6B K5B O7A 69.4(10) . .
O6A K5B O7A 77.0(11) 8_566 .
O8A K5B O7A 115.9(11) . .
O7B K5B O7A 13.5(9) 8_566 .
K5A K5B O9A 38(3) . 1_565
O8B K5B O9A 61.9(12) . 1_565
O6B K5B O9A 132.2(11) . 1_565
O6A K5B O9A 129.8(11) 8_566 1_565
O8A K5B O9A 69.0(8) . 1_565
O7B K5B O9A 84.5(11) 8_566 1_565
O7A K5B O9A 73.9(10) . 1_565
K5A K5B O5 129(3) . 8_566
O8B K5B O5 154.8(13) . 8_566
O6B K5B O5 73.6(8) . 8_566
O6A K5B O5 81.3(9) 8_566 8_566
O8A K5B O5 140.9(9) . 8_566
O7B K5B O5 85.2(11) 8_566 8_566
O7A K5B O5 98.7(9) . 8_566
O9A K5B O5 142.7(9) 1_565 8_566
K5A K5B O10 36(3) . .
O8B K5B O10 53.6(13) . .
O6B K5B O10 69.2(11) . .
O6A K5B O10 67.9(11) 8_566 .
O8A K5B O10 75.0(10) . .
O7B K5B O10 53.8(12) 8_566 .
O7A K5B O10 41.6(11) . .
O9A K5B O10 63.0(11) 1_565 .
O5 K5B O10 133.1(11) 8_566 .
K5A K5B Se2 101(3) . 6_466
O8B K5B Se2 133.6(12) . 6_466
O6B K5B Se2 134.5(10) . 6_466
O6A K5B Se2 143.5(10) 8_566 6_466
O8A K5B Se2 119.8(7) . 6_466
O7B K5B Se2 98.9(10) 8_566 6_466
O7A K5B Se2 105.6(9) . 6_466
O9A K5B Se2 84.1(7) 1_565 6_466
O5 K5B Se2 62.3(5) 8_566 6_466
O10 K5B Se2 137.1(10) . 6_466
K5A K5B K6A 28(3) . .
O8B K5B K6A 97.1(12) . .
O6B K5B K6A 83.6(9) . .
O6A K5B K6A 91.3(9) 8_566 .
O8A K5B K6A 116.8(8) . .
O7B K5B K6A 21.3(9) 8_566 .
O7A K5B K6A 14.4(7) . .
O9A K5B K6A 63.3(7) 1_565 .
O5 K5B K6A 101.3(7) 8_566 .
O10 K5B K6A 47.8(9) . .
Se2 K5B K6A 94.1(6) 6_466 .
O7A K6A O7B 32(3) . 8_566
O7A K6A K6B 139(3) . 8_666
O7B K6A K6B 171(3) 8_566 8_666
O7A K6A K6A 138(3) . 8_666
O7B K6A K6A 170(2) 8_566 8_666
K6B K6A K6A 1.4(13) 8_666 8_666
O7A K6A O10 51(3) . .
O7B K6A O10 81(2) 8_566 .
K6B K6A O10 90.7(17) 8_666 .
K6A K6A O10 89.4(11) 8_666 .
O7A K6A O7A 126(4) . 8_666
O7B K6A O7A 158(2) 8_566 8_666
K6B K6A O7A 14.1(13) 8_666 8_666
K6A K6A O7A 12.7(8) 8_666 8_666
O10 K6A O7A 76.9(14) . 8_666
O7A K6A K5A 58(2) . .
O7B K6A K5A 58.3(18) 8_566 .
K6B K6A K5A 120.7(11) 8_666 .
K6A K6A K5A 119.8(10) 8_666 .
O10 K6A K5A 61.3(11) . .
O7A K6A K5A 110.5(9) 8_666 .
O7A K6A Se8 115(2) . 4_464
O7B K6A Se8 105.1(19) 8_566 4_464
K6B K6A Se8 77.5(10) 8_666 4_464
K6A K6A Se8 78.5(8) 8_666 4_464
O10 K6A Se8 130.9(11) . 4_464
O7A K6A Se8 88.8(8) 8_666 4_464
K5A K6A Se8 160.2(7) . 4_464
O7A K6A Se3 94(3) . 6_466
O7B K6A Se3 62(2) 8_566 6_466
K6B K6A Se3 126.7(14) 8_666 6_466
K6A K6A Se3 128.0(4) 8_666 6_466
O10 K6A Se3 139.7(13) . 6_466
O7A K6A Se3 139.0(9) 8_666 6_466
K5A K6A Se3 84.4(5) . 6_466
Se8 K6A Se3 77.6(4) 4_464 6_466
O7A K6A K5B 56(2) . .
O7B K6A K5B 54.0(18) 8_566 .
K6B K6A K5B 125.3(11) 8_666 .
K6A K6A K5B 124.5(11) 8_666 .
O10 K6A K5B 64.2(11) . .
O7A K6A K5B 115.3(10) 8_666 .
K5A K6A K5B 4.9(4) . .
Se8 K6A K5B 155.3(7) 4_464 .
Se3 K6A K5B 80.3(5) 6_466 .
O7A K6A Se8 143(3) . 6_466
O7B K6A Se8 123(2) 8_566 6_466
K6B K6A Se8 65.0(10) 8_666 6_466
K6A K6A Se8 65.7(7) 8_666 6_466
O10 K6A Se8 121.3(11) . 6_466
O7A K6A Se8 71.4(8) 8_666 6_466
K5A K6A Se8 85.5(5) . 6_466
Se8 K6A Se8 96.7(5) 4_464 6_466
Se3 K6A Se8 72.1(3) 6_466 6_466
K5B K6A Se8 86.8(5) . 6_466
O7A K6A Mn1 117(3) . 4_464
O7B K6A Mn1 89(2) 8_566 4_464
K6B K6A Mn1 97.8(13) 8_666 4_464
K6A K6A Mn1 99.1(4) 8_666 4_464
O10 K6A Mn1 164.2(12) . 4_464
O7A K6A Mn1 111.8(9) 8_666 4_464
K5A K6A Mn1 123.5(6) . 4_464
Se8 K6A Mn1 40.0(2) 4_464 4_464
Se3 K6A Mn1 39.29(19) 6_466 4_464
K5B K6A Mn1 119.5(6) . 4_464
se8 K6A Mn1 74.5(3) 6_466 4_464
K6B K6B O7A 150(2) 8_666 .
K6B K6B K6A 1.4(14) 8_666 8_666
O7A K6B K6A 149(3) . 8_666
K6B K6B O7B 171.1(19) 8_666 8_566
O7A K6B O7B 21(2) . 8_566
K6A K6B O7B 170(2) 8_666 8_566
K6B K6B O7A 16.3(12) 8_666 8_666
O7A K6B O7A 136(3) . 8_666
K6A K6B O7A 14.9(12) 8_666 8_666
O7B K6B O7A 156(2) 8_566 8_666
K6B K6B O10 99.0(11) 8_666 .
O7A K6B O10 53(2) . .
K6A K6B O10 97.7(18) 8_666 .
O7B K6B O10 72.8(19) 8_566 .
O7A K6B O10 83.1(16) 8_666 .
K6B K6B O7B 5.5(12) 8_666 1_565
O7A K6B O7B 146(2) . 1_565
K6A K6B O7B 4.1(12) 8_666 1_565
O7B K6B O7B 166(3) 8_566 1_565
O7A K6B O7B 10.8(12) 8_666 1_565
O10 K6B O7B 93.8(15) . 1_565
K6B K6B Se8 87(2) 8_666 4_464
O7A K6B Se8 104.1(19) . 4_464
K6A K6B Se8 87.7(11) 8_666 4_464
O7B K6B Se8 96.2(15) 8_566 4_464
O7A K6B Se8 99.6(11) 8_666 4_464
O10 K6B Se8 131.3(13) . 4_464
O7B K6B Se8 91.2(10) 1_565 4_464
K6B K6B O10 61.1(10) 8_666 8_666
O7A K6B O10 90(2) . 8_666
K6A K6B O10 59.8(14) 8_666 8_666
O7B K6B O10 110.3(19) 8_566 8_666
O7A K6B O10 45.9(13) 8_666 8_666
O10 K6B O10 38.4(19) . 8_666
O7B K6B O10 56.1(13) 1_565 8_666
Se8 K6B O10 118.0(11) 4_464 8_666
K6B K6B K5A 127(2) 8_666 .
O7A K6B K5A 50.4(17) . .
K6A K6B K5A 126.4(12) 8_666 .
O7B K6B K5A 51.3(13) 8_566 .
O7A K6B K5A 114.9(12) 8_666 .
O10 K6B K5A 57.1(11) . .
O7B K6B K5A 123.1(11) 1_565 .
Se8 K6B K5A 145.5(8) 4_464 .
O10 K6B K5A 88.0(11) 8_666 .
K6B K6B Se8 74(2) 8_666 6_466
O7A K6B Se8 129(2) . 6_466
K6A K6B Se8 74.2(10) 8_666 6_466
O7B K6B Se8 113.8(16) 8_566 6_466
O7A K6B Se8 80.4(11) 8_666 6_466
O10 K6B Se8 125.8(12) . 6_466
O7B K6B Se8 75.4(9) 1_565 6_466
Se8 K6B Se8 102.4(7) 4_464 6_466
O10 K6B Se8 114.7(11) 8_666 6_466
K5A K6B Se8 84.5(6) . 6_466
K6B K6B Se3 134.3(7) 8_666 6_466
O7A K6B Se3 75.4(19) . 6_466
K6A K6B Se3 135.6(15) 8_666 6_466
O7B K6B Se3 54.5(15) 8_566 6_466
O7A K6B Se3 148.1(13) 8_666 6_466
O10 K6B Se3 124.8(12) . 6_466
O7B K6B Se3 138.9(11) 1_565 6_466
Se8 K6B Se3 74.4(5) 4_464 6_466
O10 K6B Se3 163.0(12) 8_666 6_466
K5A K6B Se3 76.3(5) . 6_466
Se8 K6B Se3 70.7(5) 6_466 6_466
K4B O1 K4A 10.1(3) 6_456 6_456
K4B O1 K1 93.7(5) 6_456 .
K4A O1 K1 95.6(4) 6_456 .
K4B O1 K2 88.6(5) 6_456 6_456
K4A O1 K2 84.8(4) 6_456 6_456
K1 O1 K2 168.7(5) . 6_456
O2 O2 K4B 171(6) 7_557 6_456
O2 O2 K1 84.1(4) 7_557 .
K4B O2 K1 100.0(7) 6_456 .
O2 O2 K4A 178(6) 7_557 6_456
K4B O2 K4A 7.6(4) 6_456 6_456
K1 O2 K4A 94.8(6) . 6_456
O2 O2 K4B 7(5) 7_557 3_545
K4B O2 K4B 172.4(9) 6_456 3_545
K1 O2 K4B 87.5(6) . 3_545
K4A O2 K4B 175.3(10) 6_456 3_545
K4B O3 K3 103.2(6) 3 .
K4B O3 K4A 7.6(4) 3 3
K3 O3 K4A 99.5(5) . 3
K4A O5 K2 87.7(4) . .
K4A O5 K4B 4.5(3) . .
K2 O5 K4B 83.2(4) . .
K4A O5 K5B 173.8(7) . 8_656
K2 O5 K5B 89.2(5) . 8_656
K4B O5 K5B 170.8(7) . 8_656
O6B O6A K5B 76(5) 8_656 8_656
O6B O6A K5A 74(5) 8_656 8_656
K5B O6A K5A 11.0(5) 8_656 8_656
O6B O6A K3 158(5) 8_656 6_556
K5B O6A K3 120.6(11) 8_656 6_556
K5A O6A K3 125.3(10) 8_656 6_556
O6A O6B K5B 92(5) 8_566 .
O6A O6B K5A 95(5) 8_566 .
K5B O6B K5A 11.5(5) . .
O6A O6B K2 161(5) 8_566 8_566
K5B O6B K2 96.6(10) . 8_566
K5A O6B K2 97.0(9) . 8_566
O7B O7A K6A 105(6) 8_566 .
O7B O7A K6B 118(6) 8_566 .
K6A O7A K6B 13(2) . .
O7B O7A K6B 132(5) 8_566 8_666
K6A O7A K6B 26(2) . 8_666
K6B O7A K6B 13.5(11) . 8_666
O7B O7A K5A 77(4) 8_566 .
K6A O7A K5A 105(3) . .
K6B O7A K5A 107(2) . .
K6B O7A K5A 108.4(14) 8_666 .
O7B O7A K6A 135(5) 8_566 8_666
K6A O7A K6A 30(2) . 8_666
K6B O7A K6A 16.9(15) . 8_666
K6B O7A K6A 3.4(8) 8_666 8_666
K5A O7A K6A 108.2(13) . 8_666
O7B O7A K5B 71(4) 8_566 .
K6A O7A K5B 109(3) . .
K6B O7A K5B 113(2) . .
K6B O7A K5B 114.8(14) 8_666 .
K5A O7A K5B 6.9(5) . .
K6A O7A K5B 114.7(12) 8_666 .
O7A O7B K6A 43(4) 8_656 8_656
O7A O7B K6B 41(4) 8_656 8_656
K6A O7B K6B 1.6(15) 8_656 8_656
O7A O7B K5A 88(4) 8_656 8_656
K6A O7B K5A 96(2) 8_656 8_656
K6B O7B K5A 96.2(18) 8_656 8_656
O7A O7B K5B 96(5) 8_656 8_656
K6A O7B K5B 105(2) 8_656 8_656
K6B O7B K5B 104.7(18) 8_656 8_656
K5A O7B K5B 8.9(5) 8_656 8_656
O7A O7B K6B 38(4) 8_656 1_545
K6A O7B K6B 5.0(15) 8_656 1_545
K6B O7B K6B 3.4(8) 8_656 1_545
K5A O7B K6B 95.9(14) 8_656 1_545
K5B O7B K6B 104.6(14) 8_656 1_545
O7A O7B K2 155(5) 8_656 .
K6A O7B K2 161(3) 8_656 .
K6B O7B K2 162(2) 8_656 .
K5A O7B K2 93.6(13) 8_656 .
K5B O7B K2 84.6(12) 8_656 .
K6B O7B K2 165.0(16) 1_545 .
O8B O8A K4A 109(2) . 3
O8B O8A K5B 52(2) . .
K4A O8A K5B 91.6(7) 3 .
O8B O8A K5A 43(2) . .
K4A O8A K5A 89.6(6) 3 .
K5B O8A K5A 11.3(5) . .
O8B O8A K4B 113(2) . 3
K4A O8A K4B 7.4(3) 3 3
K5B O8A K4B 89.2(7) . 3
K5A O8A K4B 88.5(6) . 3
O8A O8B K5A 118(3) . .
O8A O8B K5B 107(3) . .
K5A O8B K5B 14.1(6) . .
O8A O8B K4A 53.2(19) . 3
K5A O8B K4A 90.7(12) . 3
K5B O8B K4A 89.8(12) . 3
O9B O9A K5A 121(6) . 1_545
O9B O9A K4A 50(5) . 3_545
K5A O9A K4A 87.1(8) 1_545 3_545
O9B O9A K4B 46(5) . 3_545
K5A O9A K4B 86.1(8) 1_545 3_545
K4A O9A K4B 7.1(3) 3_545 3_545
O9B O9A K5B 114(5) . 1_545
K5A O9A K5B 7.0(5) 1_545 1_545
K4A O9A K5B 80.4(8) 3_545 1_545
K4B O9A K5B 79.2(8) 3_545 1_545
O9A O9B K4A 119(6) . 3_545
O9A O9B K4B 125(6) . 3_545
K4A O9B K4B 8.7(4) 3_545 3_545
O9A O9B K5A 50(5) . 1_545
K4A O9B K5A 86.1(11) 3_545 1_545
K4B O9B K5A 86.5(11) 3_545 1_545
C1 O10 C1 24(5) 8_666 .
C1 O10 K6A 133(5) 8_666 .
C1 O10 K6A 122(4) . .
C1 O10 K6B 123(5) 8_666 .
C1 O10 K6B 113(4) . .
K6A O10 K6B 9.6(6) . .
C1 O10 K5A 130(4) 8_666 .
C1 O10 K5A 152(4) . .
K6A O10 K5A 63.3(11) . .
K6B O10 K5A 68.9(12) . .
C1 O10 K6B 103(4) 8_666 8_666
C1 O10 K6B 95(3) . 8_666
K6A O10 K6B 29.5(8) . 8_666
K6B O10 K6B 19.8(9) . 8_666
K5A O10 K6B 82.0(12) . 8_666
C1 O10 K5B 131(4) 8_666 .
C1 O10 K5B 154(4) . .
K6A O10 K5B 68.0(11) . .
K6B O10 K5B 74.2(12) . .
K5A O10 K5B 6.2(5) . .
K6B O10 K5B 88.0(12) 8_666 .
C1 C1 O10 104(10) 8_666 8_666
C1 C1 O10 53(10) 8_666 .
O10 C1 O10 101(6) 8_666 .

loop_
_geom_bond_atom_site_label_1
_geom_bond_atom_site_label_2
_geom_bond_distance
_geom_bond_site_symmetry_2
Sn1 Se2 2.5145(16) .
Sn1 Se8 2.5202(17) .
Sn1 Se6 2.5226(16) .
Sn1 Se3 2.5271(15) .
Sn1 K6A 4.116(18) 6_566
Sn2 Se7 2.5182(17) .
Sn2 Se9 2.5193(16) .
Sn2 Se4 2.5199(16) .
Sn2 Se5 2.5231(14) .
Sn2 K2 3.887(3) 7_557
Sn2 K3 4.046(4) .
Mn1 Se1 2.528(2) .
Mn1 Se9 2.554(2) 7_557
Mn1 Se3 2.564(2) 7_557
Mn1 Se8 2.583(2) .
Mn1 K6A 3.999(18) 3_655
Mn1 K6B 4.07(2) 3_655
Mn2 Se1 2.534(2) .
Mn2 Se6 2.559(2) .
Mn2 Se7 2.560(2) 7_557
Mn2 Se5 2.571(2) .
Mn2 K2 4.041(4) .
Se1 Mn1 2.528(2) 7_557
Se1 Mn2 2.534(2) 7_557
Se2 K5B 3.39(2) 6_566
Se2 K5A 3.540(11) 6_566
Se3 Mn1 2.564(2) 7_557
Se3 K3 3.411(5) .
Se3 K2 3.443(4) 3
Se3 K6A 3.497(19) 6_566
Se3 K6B 3.79(2) 6_566
Se5 K3 3.434(4) .
Se6 K3 3.395(4) 4_454
Se6 K2 3.399(4) .
Se7 Mn2 2.559(3) 7_557
Se7 K1 3.375(3) .
Se7 K2 3.387(3) 7_557
Se8 K6B 3.21(2) 3_655
Se8 K6A 3.293(18) 3_655
Se8 K6B 3.34(2) 6_566
Se8 K6A 3.541(19) 6_566
Se9 Mn1 2.554(2) 7_557
Se9 K2 3.393(4) 7_557
Se9 K3 3.533(4) .
K1 O2 2.75(2) 7_557
K1 O2 2.75(2) .
K1 O1 2.869(12) .
K1 O1 2.869(12) 7_557
K1 Se7 3.375(3) 7_557
K1 K4B 4.071(14) 6_456
K1 K4B 4.071(14) 3_545
K1 K4A 4.141(9) 3_545
K1 K4A 4.141(9) 6_456
K2 O5 2.748(14) .
K2 O1 2.921(13) 6_556
K2 O6B 2.94(3) 8_656
K2 O7B 3.17(5) .
K2 Se7 3.387(3) 7_557
K2 Se9 3.393(4) 7_557
K2 Se3 3.443(4) 4_454
K2 K4A 3.807(9) .
K2 Sn2 3.887(3) 7_557
K2 K4B 3.936(13) .
K3 O4 2.810(17) .
K3 O3 2.844(16) .
K3 O6A 3.07(3) 6_456
K3 Se6 3.395(4) 3
K3 K4B 4.268(14) 3
K3 K4A 4.388(10) 3
K3 K5B 5.01(2) 3
K3 K2 5.037(6) 3
K4A O9B 2.50(4) 4_554
K4A O1 2.721(14) 6_556
K4A O8A 2.73(2) 4_454
K4A O5 2.744(17) .
K4A O9A 2.85(3) 4_554
K4A O2 2.88(2) 6_556
K4A O3 2.905(18) 4_454
K4A O8B 3.23(4) 4_454
K4A K5A 3.914(13) 4_454
K4A K5B 3.94(2) 4_454
K4A K1 4.141(9) 4_554
K4B O2 2.57(3) 6_556
K4B O3 2.60(2) 4_454
K4B O1 2.711(17) 6_556
K4B O9B 2.76(4) 4_554
K4B O8A 3.03(2) 4_454
K4B O2 3.13(3) 4_554
K4B O9A 3.15(3) 4_554
K4B O5 3.16(2) .
K4B K1 4.071(14) 4_554
K4B K5B 4.07(2) 4_454
K4B K5A 4.088(16) 4_454
K5A K5B 0.55(2) .
K5A O8B 2.17(4) .
K5A O7B 2.65(4) 8_566
K5A O7A 2.72(4) .
K5A O6B 2.74(3) .
K5A O9A 2.83(3) 1_565
K5A O8A 2.82(2) .
K5A O6A 2.84(3) 8_566
K5A O10 3.04(5) .
K5A K6A 3.10(2) .
K5A O9B 3.19(4) 1_565
K5A K6B 3.38(3) .
K5B O8B 2.27(4) .
K5B O6B 2.61(3) .
K5B O6A 2.69(3) 8_566
K5B O8A 2.77(3) .
K5B O7B 2.99(4) 8_566
K5B O7A 3.15(4) .
K5B O9A 3.24(4) 1_565
K5B O5 3.15(3) 8_566
K5B O10 3.47(5) .
K5B Se2 3.39(2) 6_466
K5B K6A 3.57(3) .
K6A O7A 0.94(4) .
K6A O7B 1.34(5) 8_566
K6A K6B 1.62(4) 8_666
K6A K6A 2.11(4) 8_666
K6A O10 2.85(5) .
K6A O7A 2.88(5) 8_666
K6A Se8 3.293(18) 4_464
K6A Se3 3.497(19) 6_466
K6A Se8 3.541(19) 6_466
K6A Mn1 3.999(18) 4_464
K6B K6B 1.13(5) 8_666
K6B O7A 1.36(4) .
K6B K6A 1.62(4) 8_666
K6B O7B 1.83(5) 8_566
K6B O7A 2.41(5) 8_666
K6B O10 2.93(5) .
K6B O7B 2.95(5) 1_565
K6B Se8 3.21(2) 4_464
K6B O10 3.30(5) 8_666
K6B Se8 3.34(2) 6_466
K6B Se3 3.79(2) 6_466
O1 K4B 2.711(17) 6_456
O1 K4A 2.721(14) 6_456
O1 K2 2.921(13) 6_456
O2 O2 0.57(4) 7_557
O2 K4B 2.57(3) 6_456
O2 K4A 2.88(2) 6_456
O2 K4B 3.13(3) 3_545
O3 K4B 2.60(2) 3
O3 K4A 2.905(18) 3
O5 K5B 3.15(3) 8_656
O6A O6B 0.57(4) 8_656
O6A K5B 2.69(3) 8_656
O6A K5A 2.84(3) 8_656
O6A K3 3.07(3) 6_556
O6B O6A 0.57(4) 8_566
O6B K2 2.94(3) 8_566
O7A O7B 0.74(5) 8_566
O7A K6B 2.41(5) 8_666
O7A K6A 2.88(5) 8_666
O7B O7A 0.74(5) 8_656
O7B K6A 1.34(5) 8_656
O7B K6B 1.83(5) 8_656
O7B K5A 2.65(4) 8_656
O7B K5B 2.99(4) 8_656
O7B K6B 2.95(5) 1_545
O8A O8B 1.05(4) .
O8A K4A 2.73(2) 3
O8A K4B 3.03(2) 3
O8B K4A 3.23(4) 3
O9A O9B 0.61(4) .
O9A K5A 2.83(3) 1_545
O9A K4A 2.85(3) 3_545
O9A K4B 3.15(3) 3_545
O9A K5B 3.24(4) 1_545
O9B K4A 2.50(4) 3_545
O9B K4B 2.76(4) 3_545
O9B K5A 3.19(4) 1_545
O10 C1 1.21(8) 8_666
O10 C1 1.48(8) .
O10 K6B 3.30(5) 8_666
C1 C1 0.61(11) 8_666
C1 O10 1.21(8) 8_666
